data_2001858
loop_
_publ_author_name
'Johnson, O.'
'Jones, D. W.'

_publ_section_title
;
 A chloride of a substituted heterocyclic analogue of chrysene:
 C~19~H~17~N~2~O^+^.Cl^{-^}
;
_journal_issue 3
_journal_name_full 'Acta Crystallographica Section C'
_journal_page_first 483
_journal_page_last 486
_journal_paper_doi 10.1107/S010827019200711X
_journal_volume 49
_journal_year 1993
_chemical_formula_moiety 'C19 H17 N2 O1,Cl1'
_chemical_formula_sum 'C19 H17 Cl N2 O'
_chemical_formula_weight 324.83
_space_group_IT_number 14
_space_group_name_Hall '-P 2yn'
_space_group_name_H-M_alt 'P 1 21/n 1'
_symmetry_cell_setting monoclinic
_symmetry_space_group_name_H-M 'P 1 21/n 1'
_cell_angle_alpha 90
_cell_angle_beta 91.78(3)
_cell_angle_gamma 90
_cell_formula_units_Z 4
_cell_length_a 18.554(3)
_cell_length_b 10.466(2)
_cell_length_c 7.959(4)
_cell_volume 1544.8(9)
_diffrn_radiation_type Cu
_diffrn_radiation_wavelength 1.54184
_exptl_absorpt_coefficient_mu 2.243
_exptl_crystal_density_diffrn 1.40
_exptl_crystal_F_000 680
_cod_data_source_file mu0287.cif
_cod_data_source_block mu0287_structure_1_of_1
_cod_original_cell_volume 1545.0(10)
_cod_original_sg_symbol_H-M 'P 21/n'
_cod_original_formula_sum 'C19 H17 Cl1 N2 O1'
_cod_database_code 2001858

loop_
_space_group_symop_id
_space_group_symop_operation_xyz
1 x,y,z
2 -x+1/2,y+1/2,-z+1/2
3 -x,-y,-z
4 x+1/2,-y+1/2,z+1/2

loop_
_atom_site_label
_atom_site_fract_x
_atom_site_fract_y
_atom_site_fract_z
_atom_site_U_iso_or_equiv
C(1) -.0915(3) -.2113(5) .4598(7) .048(3)
C(2) -.0540(3) -.3147(6) .5248(7) .054(4)
C(3) .0193(3) -.3294(5) .4973(7) .053(4)
C(4) .0557(3) -.2402(5) .4043(7) .048(3)
C(5) .0192(3) -.1324(4) .3353(6) .039(3)
C(6) -.0549(3) -.1186(5) .3649(6) .038(3)
C(7) -.0924(3) -.0050(5) .3019(6) .040(3)
C(8) -.0550(3) .0869(5) .2156(7) .041(3)
C(9) .0173(3) .0747(4) .1838(6) .037(3)
C(10) .0560(3) -.0355(4) .2401(6) .037(3)
C(11) .1273(3) -.0476(5) .2016(7) .041(3)
N(12) .1639(2) .0403(4) .1162(5) .040(3)
C(13) .1301(3) .1538(4) .0616(6) .040(3)
C(14) .0569(3) .1700(4) .0915(6) .036(3)
C(15) .0229(3) .2819(5) .0296(6) .045(3)
C(16) .0617(3) .3714(5) -.0559(7) .050(4)
C(17) .1342(3) .3545(5) -.0825(7) .051(4)
C(18) .1693(3) .2470(5) -.0236(7) .047(3)
C(19) .2411(3) .0139(6) .0875(8) .047(4)
C(20) .2877(3) .0452(6) .2408(8) .058(4)
O(21) .2818(2) .1774(4) .2802(5) .062(3)
N(7) -.1631(3) .0120(5) .3302(7) .051(3)
Cl(1) .29863(8) .19403(13) .65979(19) .0571(9)
H(1) -.151(2) -.207(4) .486(5) ?
H(2) -.085(3) -.379(5) .600(7) ?
H(3) .052(3) -.399(6) .554(8) ?
H(4) .115(3) -.253(4) .389(5) ?
H(8) -.084(2) .160(4) .183(5) ?
H(11) .156(3) -.122(5) .252(6) ?
H(15) -.035(2) .296(4) .052(5) ?
H(16) .037(2) .444(4) -.103(6) ?
H(17) .163(3) .418(5) -.142(6) ?
H(18) .224(2) .241(4) -.047(5) ?
H(191) .259(2) .067(4) -.013(6) ?
H(192) .249(2) -.084(5) .059(6) ?
H(201) .344(3) .024(5) .202(6) ?
H(202) .267(3) -.007(5) .351(7) ?
H(21) .284(4) .189(8) .407(10) ?
H(71) -.200(3) -.062(5) .360(6) ?
H(72) -.183(3) .077(5) .298(7) ?

loop_
_geom_angle_atom_site_label_1
_geom_angle_atom_site_label_2
_geom_angle_atom_site_label_3
_geom_angle
C(6) C(1) C(2) 119.6(5)
C(1) C(2) C(3) 120.8(6)
C(2) C(3) C(4) 120.4(6)
C(3) C(4) C(5) 120.6(6)
C(4) C(5) C(6) 118.3(5)
C(5) C(6) C(1) 120.3(5)
C(4) C(5) C(10) 122.1(5)
C(1) C(6) C(7) 120.7(5)
C(6) C(5) C(10) 119.6(4)
C(5) C(6) C(7) 118.9(4)
C(6) C(7) C(8) 119.8(5)
C(6) C(7) N(7) 120.3(5)
C(8) C(7) N(7) 119.8(5)
C(7) C(8) C(9) 122.3(5)
C(8) C(9) C(10) 120.1(5)
C(8) C(9) C(14) 122.7(5)
C(5) C(10) C(9) 119.3(4)
C(5) C(10) C(11) 121.7(5)
C(10) C(9) C(14) 117.1(4)
C(9) C(10) C(11) 119.0(5)
C(10) C(11) N(12) 123.9(5)
C(11) N(12) C(13) 120.5(4)
C(11) N(12) C(19) 117.2(4)
C(13) N(12) C(19) 122.2(4)
N(12) C(13) C(14) 118.5(4)
C(9) C(14) C(13) 120.9(5)
N(12) C(13) C(18) 120.2(5)
C(9) C(14) C(15) 121.2(4)
C(18) C(13) C(14) 121.3(5)
C(13) C(14) C(15) 117.9(5)
C(14) C(15) C(16) 120.2(5)
C(15) C(16) C(17) 121.1(6)
C(16) C(17) C(18) 120.4(6)
C(17) C(18) C(13) 119.1(5)
N(12) C(19) C(20) 111.5(5)
C(19) C(20) O(21) 110.0(5)

loop_
_geom_bond_atom_site_label_1
_geom_bond_atom_site_label_2
_geom_bond_distance
C(1) C(2) 1.378(7)
C(2) C(3) 1.392(7)
C(3) C(4) 1.381(7)
C(4) C(5) 1.418(7)
C(5) C(6) 1.409(6)
C(6) C(1) 1.414(7)
C(6) C(7) 1.459(6)
C(7) N(7) 1.350(6)
C(7) C(8) 1.381(7)
C(8) C(9) 1.378(7)
C(9) C(10) 1.425(6)
C(10) C(5) 1.450(6)
C(10) C(11) 1.372(7)
C(11) N(12) 1.341(6)
N(12) C(13) 1.406(6)
C(13) C(14) 1.396(9)
C(14) C(9) 1.452(6)
C(14) C(15) 1.412(6)
C(15) C(16) 1.374(7)
C(16) C(17) 1.381(7)
C(17) C(18) 1.375(7)
C(18) C(13) 1.404(7)
N(12) C(19) 1.483(6)
C(19) C(20) 1.510(8)
C(20) O(21) 1.423(6)
